data_4065661
loop_
_publ_author_name
'Cheung, Wai-Man'
'Chiu, Wai-Hang'
'Yi, Xiao-Yi'
'Zhang, Qian-Feng'
'Williams, Ian D.'
'Leung, Wa-Hung'

_publ_section_title
;
 Formation of a Ruthenium(II) Dicyclohexyl(\h2-cyclohex-3-enyl)phosphine
 Hydride Complex from an Alkylidene Precursor
;
_journal_issue 8
_journal_name_full Organometallics
_journal_page_first 1981
_journal_paper_doi 10.1021/om100054n
_journal_volume 29
_journal_year 2010
_chemical_formula_sum 'C30 H60 N P3 Ru S2'
_chemical_formula_weight 692.89
_chemical_name_systematic
; 
 ? 
;
_space_group_IT_number 2
_symmetry_cell_setting triclinic
_symmetry_space_group_name_Hall '-P 1'
_symmetry_space_group_name_H-M 'P -1'
_atom_sites_solution_hydrogens geom
_atom_sites_solution_primary direct
_atom_sites_solution_secondary difmap
_audit_creation_method SHELXL-97
_cell_angle_alpha 95.7840(10)
_cell_angle_beta 102.7490(10)
_cell_angle_gamma 108.0770(10)
_cell_formula_units_Z 2
_cell_length_a 9.6266(10)
_cell_length_b 11.5208(12)
_cell_length_c 16.9307(18)
_cell_measurement_reflns_used 8627
_cell_measurement_temperature 100(2)
_cell_measurement_theta_max 28.26
_cell_measurement_theta_min 2.30
_cell_volume 1711.8(3)
_computing_structure_refinement 'SHELXL-97 (Sheldrick, 1997)'
_computing_structure_solution 'SHELXS-97 (Sheldrick, 1990)'
_diffrn_ambient_temperature 100(2)
_diffrn_measured_fraction_theta_full 0.988
_diffrn_measured_fraction_theta_max 0.986
_diffrn_radiation_monochromator graphite
_diffrn_radiation_source 'fine-focus sealed tube'
_diffrn_radiation_type MoK\a
_diffrn_radiation_wavelength 0.71073
_diffrn_reflns_av_R_equivalents 0.0220
_diffrn_reflns_av_sigmaI/netI 0.0286
_diffrn_reflns_limit_h_max 11
_diffrn_reflns_limit_h_min -11
_diffrn_reflns_limit_k_max 14
_diffrn_reflns_limit_k_min -14
_diffrn_reflns_limit_l_max 20
_diffrn_reflns_limit_l_min -20
_diffrn_reflns_number 17612
_diffrn_reflns_theta_full 25.00
_diffrn_reflns_theta_max 26.00
_diffrn_reflns_theta_min 1.89
_exptl_absorpt_coefficient_mu 0.740
_exptl_absorpt_correction_T_max 1.00
_exptl_absorpt_correction_T_min 0.90
_exptl_absorpt_correction_type multi-scan
_exptl_absorpt_process_details SADABS
_exptl_crystal_colour orange
_exptl_crystal_density_diffrn 1.344
_exptl_crystal_density_method 'not measured'
_exptl_crystal_description block
_exptl_crystal_F_000 736
_exptl_crystal_size_max 0.35
_exptl_crystal_size_mid 0.25
_exptl_crystal_size_min 0.20
_refine_diff_density_max 0.574
_refine_diff_density_min -0.246
_refine_diff_density_rms 0.061
_refine_ls_extinction_method none
_refine_ls_goodness_of_fit_ref 1.050
_refine_ls_hydrogen_treatment constr
_refine_ls_matrix_type full
_refine_ls_number_parameters 343
_refine_ls_number_reflns 6629
_refine_ls_number_restraints 0
_refine_ls_restrained_S_all 1.050
_refine_ls_R_factor_all 0.0283
_refine_ls_R_factor_gt 0.0239
_refine_ls_shift/su_max 0.001
_refine_ls_shift/su_mean 0.000
_refine_ls_structure_factor_coef Fsqd
_refine_ls_weighting_details 'calc w=1/[\s^2^(Fo^2^)+(0.0348P)^2^+0.0380P] where P=(Fo^2^+2Fc^2^)/3'
_refine_ls_weighting_scheme calc
_refine_ls_wR_factor_gt 0.0587
_refine_ls_wR_factor_ref 0.0602
_reflns_number_gt 5950
_reflns_number_total 6629
_reflns_threshold_expression >2sigma(I)
_cod_data_source_file om100054n_si_001.cif
_cod_data_source_block cpd4_wai101
_cod_depositor_comments
;
The following automatic conversions were performed:

'_symmetry_cell_setting' value 'Triclinic' changed to 'triclinic'
according to /home/saulius/struct/CIF-dictionaries/cif_core.dic
dictionary named 'cif_core.dic' version 2.4.1 from 2010-06-29.

Automatic conversion script
Id: cif_fix_values 1715 2011-07-08 13:25:40Z adriana 
;
_cod_original_sg_symbol_H-M P-1
_cod_database_code 4065661

loop_
_symmetry_equiv_pos_as_xyz
'x, y, z'
'-x, -y, -z'

loop_
_atom_site_label
_atom_site_type_symbol
_atom_site_fract_x
_atom_site_fract_y
_atom_site_fract_z
_atom_site_U_iso_or_equiv
_atom_site_adp_type
_atom_site_occupancy
_atom_site_symmetry_multiplicity
_atom_site_calc_flag
_atom_site_refinement_flags
Ru1 Ru 0.176342(15) 0.272032(12) 0.225954(8) 0.01366(5) Uani 1 1 d .
H1 H 0.1559 0.2537 0.1367 0.046(7) Uiso 1 1 d R
S1 S 0.23165(5) 0.08296(4) 0.22260(3) 0.01749(10) Uani 1 1 d .
S2 S -0.08246(5) 0.19820(4) 0.24522(3) 0.02166(11) Uani 1 1 d .
P1 P 0.05631(5) -0.07131(4) 0.22123(3) 0.01661(10) Uani 1 1 d .
P2 P -0.11446(5) 0.05067(4) 0.30177(3) 0.01747(10) Uani 1 1 d .
P3 P 0.41627(5) 0.38099(4) 0.22917(3) 0.01389(10) Uani 1 1 d .
N1 N -0.06573(17) -0.06108(13) 0.26852(10) 0.0199(3) Uani 1 1 d .
C1 C 0.1414(2) -0.17865(17) 0.26778(12) 0.0217(4) Uani 1 1 d .
H1A H 0.2085 -0.1969 0.2345 0.026 Uiso 1 1 calc R
C2 C 0.2376(2) -0.11946(19) 0.35529(12) 0.0287(5) Uani 1 1 d .
H2A H 0.1751 -0.0950 0.3876 0.043 Uiso 1 1 calc R
H2B H 0.3218 -0.0459 0.3541 0.043 Uiso 1 1 calc R
H2C H 0.2778 -0.1793 0.3805 0.043 Uiso 1 1 calc R
C3 C 0.0168(2) -0.30069(18) 0.26624(15) 0.0336(5) Uani 1 1 d .
H3A H 0.0616 -0.3535 0.2973 0.050 Uiso 1 1 calc R
H3B H -0.0322 -0.3437 0.2091 0.050 Uiso 1 1 calc R
H3C H -0.0587 -0.2829 0.2913 0.050 Uiso 1 1 calc R
C4 C -0.0413(2) -0.14620(18) 0.11422(12) 0.0260(4) Uani 1 1 d .
H4 H -0.1250 -0.2234 0.1148 0.031 Uiso 1 1 calc R
C5 C -0.1138(2) -0.0613(2) 0.07022(12) 0.0305(5) Uani 1 1 d .
H5A H -0.0345 0.0163 0.0700 0.046 Uiso 1 1 calc R
H5B H -0.1844 -0.0430 0.0991 0.046 Uiso 1 1 calc R
H5C H -0.1689 -0.1029 0.0134 0.046 Uiso 1 1 calc R
C6 C 0.0622(2) -0.1846(2) 0.06821(13) 0.0321(5) Uani 1 1 d .
H6A H 0.0061 -0.2200 0.0106 0.048 Uiso 1 1 calc R
H6B H 0.0968 -0.2467 0.0940 0.048 Uiso 1 1 calc R
H6C H 0.1500 -0.1116 0.0706 0.048 Uiso 1 1 calc R
C7 C -0.3177(2) -0.01415(17) 0.29323(13) 0.0240(4) Uani 1 1 d .
H7 H -0.3501 0.0541 0.3153 0.029 Uiso 1 1 calc R
C8 C -0.3518(2) -0.11649(19) 0.34456(14) 0.0330(5) Uani 1 1 d .
H8A H -0.4617 -0.1557 0.3340 0.049 Uiso 1 1 calc R
H8B H -0.3073 -0.0803 0.4032 0.049 Uiso 1 1 calc R
H8C H -0.3080 -0.1790 0.3293 0.049 Uiso 1 1 calc R
C9 C -0.4076(2) -0.0623(2) 0.20320(14) 0.0325(5) Uani 1 1 d .
H9A H -0.3862 -0.1354 0.1819 0.049 Uiso 1 1 calc R
H9B H -0.3781 0.0027 0.1709 0.049 Uiso 1 1 calc R
H9C H -0.5162 -0.0852 0.1990 0.049 Uiso 1 1 calc R
C10 C -0.0205(2) 0.10008(18) 0.41229(12) 0.0235(4) Uani 1 1 d .
H10 H -0.0292 0.0232 0.4365 0.028 Uiso 1 1 calc R
C11 C 0.1477(2) 0.17192(19) 0.42723(12) 0.0276(4) Uani 1 1 d .
H11A H 0.1606 0.2516 0.4088 0.041 Uiso 1 1 calc R
H11B H 0.1927 0.1237 0.3964 0.041 Uiso 1 1 calc R
H11C H 0.1980 0.1867 0.4862 0.041 Uiso 1 1 calc R
C12 C -0.0925(2) 0.1760(2) 0.45831(13) 0.0324(5) Uani 1 1 d .
H12A H -0.0337 0.2031 0.5161 0.049 Uiso 1 1 calc R
H12B H -0.1967 0.1248 0.4551 0.049 Uiso 1 1 calc R
H12C H -0.0932 0.2489 0.4332 0.049 Uiso 1 1 calc R
C21 C 0.56469(18) 0.37869(16) 0.32072(10) 0.0159(4) Uani 1 1 d .
H21 H 0.6104 0.3174 0.3020 0.019 Uiso 1 1 calc R
C22 C 0.6965(2) 0.50200(17) 0.35707(11) 0.0204(4) Uani 1 1 d .
H22A H 0.7429 0.5328 0.3132 0.024 Uiso 1 1 calc R
H22B H 0.6574 0.5648 0.3790 0.024 Uiso 1 1 calc R
C23 C 0.8162(2) 0.48440(19) 0.42591(12) 0.0249(4) Uani 1 1 d .
H23A H 0.8994 0.5648 0.4489 0.030 Uiso 1 1 calc R
H23B H 0.8594 0.4252 0.4032 0.030 Uiso 1 1 calc R
C24 C 0.7484(2) 0.4353(2) 0.49456(12) 0.0280(5) Uani 1 1 d .
H24A H 0.8266 0.4194 0.5365 0.034 Uiso 1 1 calc R
H24B H 0.7160 0.4988 0.5216 0.034 Uiso 1 1 calc R
C25 C 0.6127(2) 0.31568(19) 0.46078(11) 0.0244(4) Uani 1 1 d .
H25A H 0.6482 0.2487 0.4416 0.029 Uiso 1 1 calc R
H25B H 0.5651 0.2909 0.5055 0.029 Uiso 1 1 calc R
C26 C 0.4951(2) 0.33041(18) 0.38973(11) 0.0198(4) Uani 1 1 d .
H26A H 0.4494 0.3891 0.4106 0.024 Uiso 1 1 calc R
H26B H 0.4133 0.2492 0.3670 0.024 Uiso 1 1 calc R
C31 C 0.49363(19) 0.36061(16) 0.13999(11) 0.0162(4) Uani 1 1 d .
H31 H 0.4248 0.3775 0.0925 0.019 Uiso 1 1 calc R
C32 C 0.4873(2) 0.22709(17) 0.11462(11) 0.0211(4) Uani 1 1 d .
H32A H 0.5582 0.2065 0.1582 0.025 Uiso 1 1 calc R
H32B H 0.3837 0.1689 0.1085 0.025 Uiso 1 1 calc R
C33 C 0.5297(2) 0.21161(18) 0.03336(11) 0.0238(4) Uani 1 1 d .
H33A H 0.5293 0.1259 0.0195 0.029 Uiso 1 1 calc R
H33B H 0.4531 0.2245 -0.0112 0.029 Uiso 1 1 calc R
C34 C 0.6858(2) 0.30351(18) 0.03835(12) 0.0238(4) Uani 1 1 d .
H34A H 0.7640 0.2837 0.0778 0.029 Uiso 1 1 calc R
H34B H 0.7062 0.2955 -0.0164 0.029 Uiso 1 1 calc R
C35 C 0.6957(2) 0.43620(18) 0.06591(12) 0.0247(4) Uani 1 1 d .
H35A H 0.6268 0.4596 0.0229 0.030 Uiso 1 1 calc R
H35B H 0.8003 0.4930 0.0728 0.030 Uiso 1 1 calc R
C36 C 0.6527(2) 0.45127(17) 0.14728(11) 0.0214(4) Uani 1 1 d .
H36A H 0.6557 0.5375 0.1622 0.026 Uiso 1 1 calc R
H36B H 0.7272 0.4356 0.1916 0.026 Uiso 1 1 calc R
C41 C 0.4225(2) 0.54420(16) 0.24042(11) 0.0174(4) Uani 1 1 d .
H41 H 0.5295 0.6026 0.2614 0.021 Uiso 1 1 calc R
C42 C 0.3335(2) 0.55336(16) 0.30365(11) 0.0184(4) Uani 1 1 d .
H42A H 0.3867 0.5403 0.3573 0.022 Uiso 1 1 calc R
H42B H 0.3243 0.6367 0.3114 0.022 Uiso 1 1 calc R
C43 C 0.1772(2) 0.45418(16) 0.27196(11) 0.0192(4) Uani 1 1 d .
H43 H 0.1074 0.4548 0.3077 0.023 Uiso 1 1 calc R
C44 C 0.1066(2) 0.42357(16) 0.18708(12) 0.0200(4) Uani 1 1 d .
H44 H -0.0057 0.4038 0.1741 0.024 Uiso 1 1 calc R
C45 C 0.1766(2) 0.49111(18) 0.12528(12) 0.0249(4) Uani 1 1 d .
H45A H 0.1165 0.5423 0.1035 0.030 Uiso 1 1 calc R
H45B H 0.1699 0.4288 0.0785 0.030 Uiso 1 1 calc R
C46 C 0.3426(2) 0.57499(17) 0.16045(11) 0.0213(4) Uani 1 1 d .
H46A H 0.3469 0.6623 0.1711 0.026 Uiso 1 1 calc R
H46B H 0.3983 0.5677 0.1187 0.026 Uiso 1 1 calc R

loop_
_atom_site_aniso_label
_atom_site_aniso_U_11
_atom_site_aniso_U_22
_atom_site_aniso_U_33
_atom_site_aniso_U_23
_atom_site_aniso_U_13
_atom_site_aniso_U_12
Ru1 0.01203(8) 0.01061(8) 0.01689(8) 0.00266(5) 0.00359(6) 0.00200(6)
S1 0.0145(2) 0.0123(2) 0.0261(2) 0.00386(18) 0.00839(18) 0.00297(17)
S2 0.0163(2) 0.0165(2) 0.0362(3) 0.0111(2) 0.0108(2) 0.00646(18)
P1 0.0151(2) 0.0111(2) 0.0236(2) 0.00239(18) 0.00776(19) 0.00286(18)
P2 0.0143(2) 0.0126(2) 0.0275(3) 0.00482(19) 0.00975(19) 0.00420(18)
P3 0.0129(2) 0.0121(2) 0.0150(2) 0.00221(17) 0.00383(17) 0.00189(17)
N1 0.0171(8) 0.0130(7) 0.0310(9) 0.0052(6) 0.0112(7) 0.0033(6)
C1 0.0210(9) 0.0150(9) 0.0347(11) 0.0074(8) 0.0140(8) 0.0083(8)
C2 0.0318(11) 0.0283(11) 0.0337(11) 0.0127(9) 0.0126(9) 0.0159(9)
C3 0.0289(11) 0.0164(10) 0.0629(15) 0.0161(10) 0.0216(11) 0.0085(9)
C4 0.0218(10) 0.0192(10) 0.0293(11) -0.0031(8) 0.0056(8) -0.0005(8)
C5 0.0230(10) 0.0389(12) 0.0259(11) 0.0009(9) 0.0032(9) 0.0090(9)
C6 0.0380(12) 0.0298(12) 0.0283(11) -0.0030(9) 0.0097(10) 0.0132(10)
C7 0.0171(9) 0.0164(9) 0.0414(12) 0.0062(8) 0.0138(9) 0.0051(8)
C8 0.0264(11) 0.0230(11) 0.0531(14) 0.0115(10) 0.0221(10) 0.0041(9)
C9 0.0167(10) 0.0285(11) 0.0475(13) 0.0042(10) 0.0079(9) 0.0026(9)
C10 0.0258(10) 0.0194(10) 0.0279(10) 0.0060(8) 0.0126(8) 0.0071(8)
C11 0.0270(11) 0.0266(11) 0.0268(10) 0.0006(8) 0.0077(9) 0.0067(9)
C12 0.0362(12) 0.0283(12) 0.0369(12) 0.0024(9) 0.0195(10) 0.0112(10)
C21 0.0124(8) 0.0160(9) 0.0168(9) 0.0024(7) 0.0031(7) 0.0022(7)
C22 0.0171(9) 0.0192(9) 0.0200(9) 0.0002(7) 0.0045(7) 0.0010(7)
C23 0.0153(9) 0.0281(11) 0.0235(10) 0.0014(8) 0.0010(8) 0.0006(8)
C24 0.0207(10) 0.0380(12) 0.0186(10) 0.0041(9) -0.0004(8) 0.0050(9)
C25 0.0201(10) 0.0324(11) 0.0199(9) 0.0094(8) 0.0055(8) 0.0063(8)
C26 0.0160(9) 0.0229(10) 0.0188(9) 0.0049(7) 0.0054(7) 0.0036(8)
C31 0.0147(8) 0.0172(9) 0.0149(8) 0.0020(7) 0.0045(7) 0.0029(7)
C32 0.0216(9) 0.0190(9) 0.0203(9) 0.0007(7) 0.0077(8) 0.0029(8)
C33 0.0264(10) 0.0234(10) 0.0208(10) -0.0018(8) 0.0084(8) 0.0078(8)
C34 0.0216(10) 0.0294(11) 0.0205(10) 0.0025(8) 0.0072(8) 0.0085(8)
C35 0.0231(10) 0.0289(11) 0.0223(10) 0.0054(8) 0.0127(8) 0.0043(8)
C36 0.0204(9) 0.0201(10) 0.0222(10) 0.0026(8) 0.0089(8) 0.0029(8)
C41 0.0171(9) 0.0127(9) 0.0198(9) 0.0027(7) 0.0047(7) 0.0018(7)
C42 0.0195(9) 0.0132(9) 0.0224(9) 0.0014(7) 0.0058(7) 0.0056(7)
C43 0.0179(9) 0.0140(9) 0.0283(10) 0.0033(7) 0.0090(8) 0.0073(7)
C44 0.0170(9) 0.0126(9) 0.0304(10) 0.0067(8) 0.0048(8) 0.0052(7)
C45 0.0269(10) 0.0190(10) 0.0265(10) 0.0083(8) 0.0025(8) 0.0067(8)
C46 0.0239(10) 0.0165(9) 0.0248(10) 0.0086(8) 0.0083(8) 0.0061(8)

loop_
_atom_type_symbol
_atom_type_description
_atom_type_scat_dispersion_real
_atom_type_scat_dispersion_imag
_atom_type_scat_source
C C 0.0033 0.0016 'International Tables Vol C Tables 4.2.6.8 and 6.1.1.4'
H H 0.0000 0.0000 'International Tables Vol C Tables 4.2.6.8 and 6.1.1.4'
N N 0.0061 0.0033 'International Tables Vol C Tables 4.2.6.8 and 6.1.1.4'
P P 0.1023 0.0942 'International Tables Vol C Tables 4.2.6.8 and 6.1.1.4'
S S 0.1246 0.1234 'International Tables Vol C Tables 4.2.6.8 and 6.1.1.4'
Ru Ru -1.2594 0.8363 'International Tables Vol C Tables 4.2.6.8 and 6.1.1.4'

loop_
_geom_angle_atom_site_label_1
_geom_angle_atom_site_label_2
_geom_angle_atom_site_label_3
_geom_angle
C43 Ru1 C44 37.85(7)
C43 Ru1 P3 81.93(5)
C44 Ru1 P3 89.62(5)
C43 Ru1 S1 159.89(5)
C44 Ru1 S1 161.76(5)
P3 Ru1 S1 91.197(17)
C43 Ru1 S2 84.66(5)
C44 Ru1 S2 82.31(5)
P3 Ru1 S2 165.940(17)
S1 Ru1 S2 100.076(16)
P1 S1 Ru1 115.49(2)
P2 S2 Ru1 111.42(2)
N1 P1 C4 108.92(9)
N1 P1 C1 106.12(8)
C4 P1 C1 106.27(9)
N1 P1 S1 119.88(6)
C4 P1 S1 108.64(7)
C1 P1 S1 106.17(6)
N1 P2 C7 106.67(8)
N1 P2 C10 107.72(9)
C7 P2 C10 105.98(9)
N1 P2 S2 118.34(6)
C7 P2 S2 107.09(6)
C10 P2 S2 110.31(7)
C31 P3 C41 104.11(8)
C31 P3 C21 105.17(8)
C41 P3 C21 104.64(8)
C31 P3 Ru1 121.55(6)
C41 P3 Ru1 104.01(6)
C21 P3 Ru1 115.53(6)
P1 N1 P2 134.06(10)
C2 C1 C3 111.14(17)
C2 C1 P1 110.26(13)
C3 C1 P1 109.85(13)
C5 C4 C6 111.50(17)
C5 C4 P1 109.66(13)
C6 C4 P1 112.76(14)
C9 C7 C8 110.98(17)
C9 C7 P2 110.57(14)
C8 C7 P2 111.27(13)
C11 C10 C12 109.87(16)
C11 C10 P2 111.03(13)
C12 C10 P2 113.73(14)
C22 C21 C26 109.13(14)
C22 C21 P3 116.00(12)
C26 C21 P3 111.61(12)
C23 C22 C21 110.61(15)
C22 C23 C24 111.12(15)
C25 C24 C23 111.13(16)
C26 C25 C24 112.02(16)
C25 C26 C21 111.91(15)
C36 C31 C32 109.68(14)
C36 C31 P3 115.73(12)
C32 C31 P3 113.28(12)
C33 C32 C31 110.77(15)
C34 C33 C32 111.52(15)
C35 C34 C33 111.22(15)
C34 C35 C36 111.48(16)
C35 C36 C31 110.75(15)
C42 C41 C46 108.17(15)
C42 C41 P3 103.62(11)
C46 C41 P3 112.88(12)
C43 C42 C41 108.16(14)
C44 C43 C42 119.45(16)
C44 C43 Ru1 71.34(10)
C42 C43 Ru1 114.90(11)
C43 C44 C45 122.37(16)
C43 C44 Ru1 70.81(10)
C45 C44 Ru1 118.49(13)
C44 C45 C46 114.21(15)
C45 C46 C41 113.80(15)

loop_
_geom_bond_atom_site_label_1
_geom_bond_atom_site_label_2
_geom_bond_distance
Ru1 C43 2.1604(17)
Ru1 C44 2.1671(17)
Ru1 P3 2.2460(5)
Ru1 S1 2.3957(5)
Ru1 S2 2.4771(5)
S1 P1 2.0301(6)
S2 P2 2.0084(7)
P1 N1 1.5866(15)
P1 C4 1.828(2)
P1 C1 1.8337(19)
P2 N1 1.5936(15)
P2 C7 1.8313(19)
P2 C10 1.834(2)
P3 C31 1.8501(18)
P3 C41 1.8514(18)
P3 C21 1.8707(17)
C1 C2 1.522(3)
C1 C3 1.532(3)
C4 C5 1.529(3)
C4 C6 1.531(3)
C7 C9 1.526(3)
C7 C8 1.531(3)
C10 C11 1.521(3)
C10 C12 1.527(3)
C21 C22 1.539(2)
C21 C26 1.539(2)
C22 C23 1.526(3)
C23 C24 1.528(3)
C24 C25 1.525(3)
C25 C26 1.522(2)
C31 C36 1.533(2)
C31 C32 1.533(2)
C32 C33 1.528(2)
C33 C34 1.524(3)
C34 C35 1.520(3)
C35 C36 1.532(2)
C41 C42 1.526(2)
C41 C46 1.536(2)
C42 C43 1.520(2)
C43 C44 1.404(3)
C44 C45 1.518(3)
C45 C46 1.532(3)
